data_4024057
loop_
_publ_author_name
'Brendan J. Liddle'
'Rosalice M. Silva'
'Tyler J. Morin'
'Felipe P. Macedo'
'Ruchi Shukla'
'Sergey V. Lindeman'
'James R. Gardinier'

_publ_section_title
;
 BORAZANs: Tunable Fluorophores Based on 2-(Pyrazolyl)aniline
 Chelates of Diphenylboron
;
_journal_name_full 'Journal of Organic Chemistry'
_journal_page_first 5637
_journal_page_last 5646
_journal_paper_doi 10.1021/jo0705420
_journal_volume 72
_journal_year 2007
_chemical_formula_sum 'C10 H11 N3'
_chemical_formula_weight 173.22
_chemical_name_systematic
; 
 ? 
;
_space_group_IT_number 61
_symmetry_cell_setting orthorhombic
_symmetry_space_group_name_Hall '-P 2ac 2ab'
_symmetry_space_group_name_H-M 'P b c a'
_atom_sites_solution_hydrogens geom
_atom_sites_solution_primary direct
_atom_sites_solution_secondary difmap
_audit_creation_method SHELXL-97
_cell_angle_alpha 90.00
_cell_angle_beta 90.00
_cell_angle_gamma 90.00
_cell_formula_units_Z 8
_cell_length_a 11.3159(18)
_cell_length_b 7.5465(12)
_cell_length_c 21.013(3)
_cell_measurement_reflns_used 9307
_cell_measurement_temperature 100(2)
_cell_measurement_theta_max 31.5
_cell_measurement_theta_min 2.5
_cell_volume 1794.4(5)
_computing_cell_refinement 'SAINT v7.23A (Bruker, 2005)'
_computing_data_collection 'APEX2 v1.0-27 (Bruker, 2005)'
_computing_data_reduction 'SADABS-2004/1 (Bruker, 2005)'
_computing_molecular_graphics 'XP v5.1 (Bruker, 1998)'
_computing_publication_material 'XCIF v6.12 (Bruker, 2001)'
_computing_structure_refinement 'SHELXL-97 (Sheldrick, 1997)'
_computing_structure_solution 'SHELXS-97 (Sheldrick, 1990)'
_diffrn_ambient_temperature 100(2)
_diffrn_measured_fraction_theta_full 0.960
_diffrn_measured_fraction_theta_max 0.960
_diffrn_measurement_device_type 'Bruker APEX2 CCD detector'
_diffrn_measurement_method 'omega scan'
_diffrn_radiation_monochromator graphite
_diffrn_radiation_source 'fine-focus sealed tube'
_diffrn_radiation_type MoK\a
_diffrn_radiation_wavelength 0.71073
_diffrn_reflns_av_R_equivalents 0.0282
_diffrn_reflns_av_sigmaI/netI 0.0149
_diffrn_reflns_limit_h_max 16
_diffrn_reflns_limit_h_min 0
_diffrn_reflns_limit_k_max 11
_diffrn_reflns_limit_k_min 0
_diffrn_reflns_limit_l_max 31
_diffrn_reflns_limit_l_min 0
_diffrn_reflns_number 29135
_diffrn_reflns_theta_full 31.98
_diffrn_reflns_theta_max 31.98
_diffrn_reflns_theta_min 1.94
_exptl_absorpt_coefficient_mu 0.081
_exptl_absorpt_correction_T_max 1.000
_exptl_absorpt_correction_T_min 0.830
_exptl_absorpt_correction_type 'semi-empirical (SADABS procedure)'
_exptl_crystal_colour colorless
_exptl_crystal_density_diffrn 1.282
_exptl_crystal_density_method 'not measured'
_exptl_crystal_description needle
_exptl_crystal_F_000 736
_exptl_crystal_size_max 0.6
_exptl_crystal_size_mid 0.2
_exptl_crystal_size_min 0.1
_refine_diff_density_max 0.467
_refine_diff_density_min -0.208
_refine_diff_density_rms 0.052
_refine_ls_extinction_method none
_refine_ls_goodness_of_fit_ref 1.036
_refine_ls_hydrogen_treatment refall
_refine_ls_matrix_type full
_refine_ls_number_parameters 162
_refine_ls_number_reflns 2989
_refine_ls_number_restraints 0
_refine_ls_restrained_S_all 1.036
_refine_ls_R_factor_all 0.0496
_refine_ls_R_factor_gt 0.0435
_refine_ls_shift/su_max 0.022
_refine_ls_shift/su_mean 0.002
_refine_ls_structure_factor_coef Fsqd
_refine_ls_weighting_details 'calc w=1/[\s^2^(Fo^2^)+(0.0816P)^2^+0.3057P] where P=(Fo^2^+2Fc^2^)/3'
_refine_ls_weighting_scheme calc
_refine_ls_wR_factor_gt 0.1220
_refine_ls_wR_factor_ref 0.1271
_reflns_number_gt 2590
_reflns_number_total 2989
_reflns_threshold_expression >2sigma(I)
_cod_data_source_file jo0705420si20070315_044550_1.cif
_cod_data_source_block HpzanMe_L2
_cod_database_code 4024057

loop_
_symmetry_equiv_pos_as_xyz
'x, y, z'
'-x+1/2, -y, z+1/2'
'-x, y+1/2, -z+1/2'
'x+1/2, -y+1/2, -z'
'-x, -y, -z'
'x-1/2, y, -z-1/2'
'x, -y-1/2, z-1/2'
'-x-1/2, y-1/2, z'

loop_
_atom_site_label
_atom_site_type_symbol
_atom_site_fract_x
_atom_site_fract_y
_atom_site_fract_z
_atom_site_U_iso_or_equiv
_atom_site_adp_type
_atom_site_occupancy
_atom_site_symmetry_multiplicity
_atom_site_calc_flag
_atom_site_refinement_flags
_atom_site_disorder_assembly
_atom_site_disorder_group
N1 N 0.44590(7) 0.13381(11) 0.31216(3) 0.02248(17) Uani 1 1 d . . .
N2 N 0.50095(6) 0.22524(9) 0.35964(3) 0.01787(16) Uani 1 1 d . . .
N3 N 0.29254(7) 0.43054(11) 0.34638(4) 0.02275(17) Uani 1 1 d . . .
C1 C 0.53202(9) 0.09374(13) 0.27137(4) 0.0252(2) Uani 1 1 d . . .
C2 C 0.64193(8) 0.15735(13) 0.29183(4) 0.0262(2) Uani 1 1 d . . .
C3 C 0.61866(7) 0.24091(12) 0.34867(4) 0.02247(18) Uani 1 1 d . . .
C4 C 0.43673(7) 0.28326(10) 0.41434(4) 0.01626(16) Uani 1 1 d . . .
C5 C 0.48001(7) 0.24101(11) 0.47446(4) 0.01779(17) Uani 1 1 d . . .
C6 C 0.42229(8) 0.29712(11) 0.52951(4) 0.01869(17) Uani 1 1 d . . .
C7 C 0.32004(8) 0.39836(11) 0.52154(4) 0.02031(18) Uani 1 1 d . . .
C8 C 0.27623(7) 0.44066(11) 0.46179(4) 0.02007(17) Uani 1 1 d . . .
C9 C 0.33274(7) 0.38256(11) 0.40626(4) 0.01745(17) Uani 1 1 d . . .
C10 C 0.46767(9) 0.24899(14) 0.59459(4) 0.0255(2) Uani 1 1 d . . .
H3NA H 0.2216(13) 0.477(2) 0.3438(6) 0.034(3) Uiso 1 1 d . . .
H3NB H 0.3053(13) 0.350(2) 0.3147(6) 0.036(4) Uiso 1 1 d . . .
H1 H 0.5133(13) 0.030(2) 0.2321(6) 0.040(4) Uiso 1 1 d . . .
H2 H 0.7166(12) 0.143(2) 0.2711(6) 0.035(4) Uiso 1 1 d . . .
H3 H 0.6670(13) 0.304(2) 0.3783(7) 0.038(4) Uiso 1 1 d . . .
H5 H 0.5493(12) 0.169(2) 0.4793(6) 0.030(3) Uiso 1 1 d . . .
H7 H 0.2745(12) 0.4432(19) 0.5598(6) 0.031(3) Uiso 1 1 d . . .
H8 H 0.2060(12) 0.5106(19) 0.4585(6) 0.029(3) Uiso 1 1 d . . .
H10A H 0.552(2) 0.271(3) 0.6010(10) 0.090(7) Uiso 1 1 d . . .
H10B H 0.4495(17) 0.131(3) 0.6046(9) 0.072(6) Uiso 1 1 d . . .
H10C H 0.4440(17) 0.330(3) 0.6266(11) 0.074(6) Uiso 1 1 d . . .

loop_
_atom_site_aniso_label
_atom_site_aniso_U_11
_atom_site_aniso_U_22
_atom_site_aniso_U_33
_atom_site_aniso_U_23
_atom_site_aniso_U_13
_atom_site_aniso_U_12
N1 0.0218(3) 0.0265(4) 0.0191(3) -0.0040(3) -0.0007(3) 0.0001(3)
N2 0.0165(3) 0.0204(3) 0.0167(3) -0.0006(2) 0.0013(2) 0.0004(2)
N3 0.0207(3) 0.0278(4) 0.0198(3) 0.0046(3) -0.0007(3) 0.0048(3)
C1 0.0274(4) 0.0295(4) 0.0187(4) -0.0024(3) 0.0027(3) 0.0031(3)
C2 0.0234(4) 0.0307(5) 0.0245(4) -0.0002(3) 0.0071(3) 0.0022(3)
C3 0.0170(4) 0.0260(4) 0.0243(4) -0.0001(3) 0.0030(3) -0.0005(3)
C4 0.0158(3) 0.0170(3) 0.0160(3) 0.0004(2) 0.0017(2) -0.0004(2)
C5 0.0172(3) 0.0177(3) 0.0185(4) 0.0010(3) -0.0007(3) -0.0006(3)
C6 0.0215(4) 0.0179(3) 0.0167(3) 0.0004(3) -0.0004(3) -0.0038(3)
C7 0.0220(4) 0.0192(4) 0.0198(4) -0.0018(3) 0.0040(3) -0.0018(3)
C8 0.0186(4) 0.0187(4) 0.0230(4) 0.0009(3) 0.0031(3) 0.0018(3)
C9 0.0166(3) 0.0169(3) 0.0189(3) 0.0027(3) 0.0006(3) -0.0005(3)
C10 0.0316(5) 0.0278(4) 0.0170(4) 0.0018(3) -0.0027(3) -0.0034(4)

loop_
_atom_type_symbol
_atom_type_description
_atom_type_scat_dispersion_real
_atom_type_scat_dispersion_imag
_atom_type_scat_source
C C 0.0033 0.0016 'International Tables Vol C Tables 4.2.6.8 and 6.1.1.4'
H H 0.0000 0.0000 'International Tables Vol C Tables 4.2.6.8 and 6.1.1.4'
N N 0.0061 0.0033 'International Tables Vol C Tables 4.2.6.8 and 6.1.1.4'

loop_
_geom_angle_atom_site_label_1
_geom_angle_atom_site_label_2
_geom_angle_atom_site_label_3
_geom_angle
_geom_angle_site_symmetry_1
_geom_angle_site_symmetry_3
_geom_angle_publ_flag
C1 N1 N2 104.56(7) . . ?
C3 N2 N1 111.60(7) . . ?
C3 N2 C4 127.54(7) . . ?
N1 N2 C4 120.76(7) . . ?
N1 C1 C2 111.97(8) . . ?
C3 C2 C1 104.69(8) . . ?
N2 C3 C2 107.18(8) . . ?
C5 C4 C9 121.76(7) . . ?
C5 C4 N2 118.75(7) . . ?
C9 C4 N2 119.48(7) . . ?
C4 C5 C6 121.24(7) . . ?
C5 C6 C7 117.05(7) . . ?
C5 C6 C10 121.38(8) . . ?
C7 C6 C10 121.57(8) . . ?
C8 C7 C6 122.04(7) . . ?
C7 C8 C9 121.25(8) . . ?
N3 C9 C8 121.64(7) . . ?
N3 C9 C4 121.58(7) . . ?
C8 C9 C4 116.64(7) . . ?

loop_
_geom_bond_atom_site_label_1
_geom_bond_atom_site_label_2
_geom_bond_distance
_geom_bond_site_symmetry_2
_geom_bond_publ_flag
N1 C1 1.3326(11) . ?
N1 N2 1.3637(10) . ?
N2 C3 1.3570(11) . ?
N2 C4 1.4286(10) . ?
N3 C9 1.3862(10) . ?
C1 C2 1.4007(14) . ?
C2 C3 1.3761(13) . ?
C4 C5 1.3919(11) . ?
C4 C9 1.4054(11) . ?
C5 C6 1.3942(11) . ?
C6 C7 1.3966(12) . ?
C6 C10 1.5053(12) . ?
C7 C8 1.3870(12) . ?
C8 C9 1.4010(11) . ?

loop_
_cod_related_entry_id
_cod_related_entry_database
_cod_related_entry_code
1 ChemSpider 20574965
